data_2003297
loop_
_publ_author_name
'Schollmeyer, D.'
'Keilhofer, D.'
'Pindur, U.'

_publ_section_title
;
 Diels--Alder Products of the Alkaloid ({-})-Thebaine with
 \a-Chloroacrylnitrile and 1-Methoxy-1,3-cyclohexadiene with
 Tetracyanoethene
;
_journal_issue 3
_journal_name_full 'Acta Crystallographica Section C'
_journal_page_first 502
_journal_page_last 505
_journal_paper_doi 10.1107/S0108270194007900
_journal_volume 51
_journal_year 1995
_chemical_compound_source
;
slow evaporation of chloroform solution of (2)
;
_chemical_formula_sum 'C13 H10 N4 O'
_chemical_formula_weight 238.25
_chemical_name_systematic
;
1-Methoxy-5,5,6,6-tetracyanobicyclo[2.2.2]oct-3-ene
;
_space_group_IT_number 19
_symmetry_cell_setting orthorhombic
_symmetry_space_group_name_Hall 'P 2ac 2ab'
_symmetry_space_group_name_H-M 'P 21 21 21'
_audit_creation_method SHELXL93
_cell_angle_alpha 90.00
_cell_angle_beta 90.00
_cell_angle_gamma 90.00
_cell_formula_units_Z 4
_cell_length_a 7.5252(5)
_cell_length_b 9.398(1)
_cell_length_c 17.2900(7)
_cell_measurement_reflns_used 74
_cell_measurement_temperature 293(2)
_cell_measurement_theta_max 70
_cell_measurement_theta_min 65
_cell_volume 1222.78(16)
_diffrn_ambient_temperature 293(2)
_diffrn_measurement_device 'Enraf-Nonius CAD-4'
_diffrn_measurement_method \w/2\q
_diffrn_radiation_monochromator graphite
_diffrn_radiation_source 'rotating anode'
_diffrn_radiation_type CuK\a
_diffrn_radiation_wavelength 1.54180
_diffrn_reflns_av_R_equivalents 0.0690
_diffrn_reflns_av_sigmaI/netI 0.0351
_diffrn_reflns_limit_h_max 9
_diffrn_reflns_limit_h_min -8
_diffrn_reflns_limit_k_max 11
_diffrn_reflns_limit_k_min -11
_diffrn_reflns_limit_l_max 20
_diffrn_reflns_limit_l_min -20
_diffrn_reflns_number 2648
_diffrn_reflns_theta_max 69.90
_diffrn_reflns_theta_min 5.12
_diffrn_standards_decay_% 5
_diffrn_standards_interval_time 60
_diffrn_standards_number 3
_exptl_absorpt_coefficient_mu 0.710
_exptl_absorpt_correction_type none
_exptl_crystal_colour Reddish
_exptl_crystal_density_diffrn 1.294
_exptl_crystal_description Rectangular
_exptl_crystal_F_000 496
_exptl_crystal_size_max 1.09
_exptl_crystal_size_mid 0.49
_exptl_crystal_size_min 0.33
_refine_diff_density_max 0.225
_refine_diff_density_min -0.168
_refine_ls_abs_structure_details '\c = 0.4(4) (Flack, 1983)'
_refine_ls_abs_structure_Flack 0.4(4)
_refine_ls_extinction_coef 0.0038(14)
_refine_ls_extinction_method 'SHELXL93 (Sheldrick, 1993)'
_refine_ls_goodness_of_fit_all 1.027
_refine_ls_goodness_of_fit_obs 1.031
_refine_ls_hydrogen_treatment refU
_refine_ls_matrix_type full
_refine_ls_number_parameters 171
_refine_ls_number_reflns 2277
_refine_ls_number_restraints 0
_refine_ls_restrained_S_all 1.027
_refine_ls_restrained_S_obs 1.031
_refine_ls_R_factor_all 0.0535
_refine_ls_R_factor_obs 0.0527
_refine_ls_shift/esd_max -0.003
_refine_ls_shift/esd_mean 0.000
_refine_ls_structure_factor_coef Fsqd
_refine_ls_weighting_details 'w = 1/[\s^2^(Fo^2^)+(0.1125P)^2^+0.1044P]'
_refine_ls_weighting_scheme calc
_refine_ls_wR_factor_all 0.1421
_refine_ls_wR_factor_obs 0.1407
_reflns_number_observed 2218
_reflns_number_total 2277
_reflns_observed_criterion >2\s(I)
_cod_data_source_file se1061.cif
_cod_data_source_block 2
_cod_depositor_comments
;
The following automatic conversions were performed:

'_symmetry_cell_setting' value 'Orthorhombic' changed to
'orthorhombic' according to
/home/saulius/struct/CIF-dictionaries/cif_core.dic dictionary named
'cif_core.dic' version 2.4.1 from 2010-06-29.

Automatic conversion script
Id: cif_fix_values 1715 2011-07-08 13:25:40Z adriana 

The following automatic conversions were performed:

'_refine_ls_weighting_scheme' value 'calc w =
1/[\s^2^(Fo^2^)+(0.1125P)^2^+0.1044P]' was changed to 'calc'. New tag
'_refine_ls_weighting_details' was created. The value of the new tag
was set to 'w = 1/[\s^2^(Fo^2^)+(0.1125P)^2^+0.1044P]'.

Automatic conversion script
Id: cif_fix_values 3143 2015-03-26 13:38:13Z robertas 
;
_cod_original_cell_volume 1222.8(2)
_cod_database_code 2003297

loop_
_symmetry_equiv_pos_as_xyz
'x, y, z'
'-x+1/2, -y, z+1/2'
'x+1/2, -y+1/2, -z'
'-x, y+1/2, -z+1/2'

loop_
_atom_site_aniso_label
_atom_site_aniso_U_11
_atom_site_aniso_U_12
_atom_site_aniso_U_13
_atom_site_aniso_U_22
_atom_site_aniso_U_23
_atom_site_aniso_U_33
C1 0.0514(11) -0.0021(8) 0.0020(8) 0.0483(9) -0.0035(7) 0.0424(9)
C2 0.0528(11) -0.0027(9) -0.0009(8) 0.0653(12) -0.0121(8) 0.0408(9)
C3 0.0527(12) 0.0056(10) 0.0064(8) 0.0848(15) -0.0060(9) 0.0369(8)
C4 0.0347(9) -0.0009(9) 0.0054(7) 0.0760(13) -0.0018(9) 0.0473(9)
C5 0.0386(8) -0.0051(7) -0.0013(7) 0.0541(9) 0.0032(7) 0.0365(8)
C6 0.0368(8) -0.0013(7) 0.0002(6) 0.0482(8) 0.0014(6) 0.0324(7)
C7 0.0507(12) 0.0147(11) -0.0046(9) 0.086(2) -0.0087(11) 0.0572(12)
C8 0.071(2) 0.0208(11) -0.0031(10) 0.0674(13) -0.0024(10) 0.0540(11)
C9 0.0474(10) -0.0012(8) 0.0031(7) 0.0528(9) 0.0015(7) 0.0385(9)
N1 0.0776(13) -0.0068(11) 0.0057(7) 0.0836(13) 0.0046(8) 0.0378(8)
C10 0.0393(10) -0.0016(8) 0.0000(7) 0.0581(10) 0.0025(8) 0.0433(8)
N2 0.0435(10) 0.0008(9) -0.0088(9) 0.0868(14) 0.0139(10) 0.0733(12)
C11 0.0525(10) -0.0084(8) -0.0031(8) 0.0593(10) -0.0002(8) 0.0460(9)
N3 0.0691(12) -0.0126(11) -0.0191(9) 0.0814(13) -0.0093(10) 0.0603(11)
C12 0.0457(10) -0.0038(9) 0.0034(8) 0.0643(11) 0.0108(9) 0.0484(10)
N4 0.0765(14) 0.0015(11) 0.0106(11) 0.0761(13) 0.0306(11) 0.0759(14)
O1 0.0723(11) -0.0193(7) 0.0148(7) 0.0560(8) -0.0072(7) 0.0638(9)
C13 0.131(3) -0.034(2) 0.023(2) 0.0607(14) -0.0178(15) 0.095(2)

loop_
_atom_site_label
_atom_site_occupancy
_atom_site_fract_x
_atom_site_fract_y
_atom_site_fract_z
_atom_site_U_iso_or_equiv
_atom_site_thermal_displace_type
_atom_site_calc_flag
_atom_site_refinement_flags
_atom_site_type_symbol
C1 1 0.1974(3) 0.3606(2) 0.87082(10) 0.0474(4) Uani d . C
C2 1 0.2124(3) 0.3842(2) 0.78435(11) 0.0530(5) Uani d . C
H2 1 0.1572(3) 0.3300(2) 0.76013(11) 0.088(11) Uiso d R H
C3 1 0.3525(3) 0.4664(3) 0.76335(11) 0.0581(6) Uani d . C
H3 1 0.3816(3) 0.4963(3) 0.72023(11) 0.060(7) Uiso d R H
C4 1 0.4660(3) 0.5150(3) 0.83029(11) 0.0526(5) Uani d . C
H4 1 0.5616(3) 0.5751(3) 0.81996(11) 0.077(9) Uiso d R H
C5 1 0.3425(2) 0.6074(2) 0.88505(10) 0.0431(4) Uani d . C
C6 1 0.1732(2) 0.5136(2) 0.90747(9) 0.0391(4) Uani d . C
C7 1 0.5264(3) 0.3858(3) 0.87587(14) 0.0645(6) Uani d . C
H7A 1 0.5868(3) 0.3345(3) 0.84009(14) 0.100(9) Uiso d R H
H7B 1 0.5855(3) 0.4194(3) 0.91965(14) 0.100(9) Uiso d R H
C8 1 0.3714(4) 0.2977(3) 0.90137(13) 0.0641(6) Uani d . C
H8A 1 0.3625(4) 0.2973(3) 0.96026(13) 0.111(9) Uiso d R H
H8B 1 0.3695(4) 0.2026(3) 0.88026(13) 0.111(9) Uiso d R H
C9 1 0.1501(2) 0.4995(2) 0.99205(10) 0.0462(4) Uani d . C
N1 1 0.1305(3) 0.4860(2) 1.05666(9) 0.0663(5) Uani d . N
C10 1 0.0086(2) 0.5750(2) 0.87629(11) 0.0469(4) Uani d . C
N2 1 -0.1193(3) 0.6204(3) 0.84990(13) 0.0679(6) Uani d . N
C11 1 0.4473(3) 0.6496(2) 0.95378(11) 0.0526(5) Uani d . C
N3 1 0.5372(3) 0.6799(2) 1.00374(12) 0.0703(6) Uani d . N
C12 1 0.2915(3) 0.7386(2) 0.84392(11) 0.0528(5) Uani d . C
N4 1 0.2583(3) 0.8366(3) 0.80851(13) 0.0762(7) Uani d . N
O1 1 0.0429(3) 0.2866(2) 0.89409(10) 0.0640(5) Uani d . O
C13 1 0.0279(6) 0.1443(3) 0.8664(2) 0.0957(12) Uani d . C
H13A 1 -0.0889(17) 0.1085(14) 0.8776(20) 0.154(12) Uiso calc R H
H13B 1 0.1150(33) 0.0856(9) 0.8914(16) 0.154(12) Uiso calc R H
H13C 1 0.0473(51) 0.1428(7) 0.8115(4) 0.154(12) Uiso calc R H

loop_
_atom_type_symbol
_atom_type_description
_atom_type_scat_source
_atom_type_scat_dispersion_real
_atom_type_scat_dispersion_imag
C C 'International Tables Vol C Tables 4.2.6.8 and 6.1.1.4' 0.0181 0.009
H H 'International Tables Vol C Tables 4.2.6.8 and 6.1.1.4' 0.0000 0.000
N N 'International Tables Vol C Tables 4.2.6.8 and 6.1.1.4' 0.0311 0.018
O O 'International Tables Vol C Tables 4.2.6.8 and 6.1.1.4' 0.0492 0.032

loop_
_geom_angle_atom_site_label_1
_geom_angle_atom_site_label_2
_geom_angle_atom_site_label_3
_geom_angle
_geom_angle_publ_flag
O1 C1 C2 114.5(2) yes
O1 C1 C8 114.5(2) yes
C2 C1 C8 109.5(2) yes
O1 C1 C6 103.79(14) yes
C2 C1 C6 105.7(2) yes
C8 C1 C6 108.2(2) yes
C3 C2 C1 113.9(2) yes
C2 C3 C4 114.0(2) yes
C3 C4 C7 109.0(2) yes
C3 C4 C5 107.0(2) yes
C7 C4 C5 107.7(2) yes
C12 C5 C11 107.6(2) yes
C12 C5 C4 108.8(2) yes
C11 C5 C4 108.3(2) yes
C12 C5 C6 111.77(15) yes
C11 C5 C6 112.22(14) yes
C4 C5 C6 108.09(15) yes
C10 C6 C9 107.42(15) yes
C10 C6 C1 107.89(15) yes
C9 C6 C1 109.16(15) yes
C10 C6 C5 111.53(15) yes
C9 C6 C5 112.52(14) yes
C1 C6 C5 108.20(14) yes
C8 C7 C4 111.2(2) yes
C7 C8 C1 110.6(2) yes
N1 C9 C6 178.5(2) yes
N2 C10 C6 177.9(2) yes
N3 C11 C5 175.6(3) yes
N4 C12 C5 175.7(2) yes
C1 O1 C13 115.6(2) yes

loop_
_geom_bond_atom_site_label_1
_geom_bond_atom_site_label_2
_geom_bond_distance
_geom_bond_publ_flag
C1 O1 1.414(3) yes
C1 C2 1.516(3) yes
C1 C8 1.531(3) yes
C1 C6 1.582(3) yes
C2 C3 1.356(3) yes
C3 C4 1.509(3) yes
C4 C7 1.518(3) yes
C4 C5 1.585(3) yes
C5 C12 1.475(3) yes
C5 C11 1.481(3) yes
C5 C6 1.597(2) yes
C6 C10 1.468(3) yes
C6 C9 1.479(2) yes
C7 C8 1.497(4) yes
C9 N1 1.134(2) yes
C10 N2 1.148(3) yes
C11 N3 1.133(3) yes
C12 N4 1.133(3) yes
O1 C13 1.425(3) yes

loop_
_geom_torsion_atom_site_label_1
_geom_torsion_atom_site_label_2
_geom_torsion_atom_site_label_3
_geom_torsion_atom_site_label_4
_geom_torsion
_geom_torsion_publ_flag
C1 C2 C3 C4 1.0(2) yes
C4 C7 C8 C1 2.5(2) yes
C4 C5 C6 C1 3.3(2) yes
C2 C1 C6 C5 -59.5(2) yes

loop_
_cod_related_entry_id
_cod_related_entry_database
_cod_related_entry_code
1 ChemSpider 21187413
